data_1503902
loop_
_publ_author_name
'Yu, Wenquan'
'Du, Yunfei'
'Zhao, Kang'

_publ_section_title
;
 PIDA-mediated oxidative C-C bond formation: novel synthesis of indoles
 from N-aryl enamines.
;
_journal_issue 11
_journal_name_full 'Organic letters'
_journal_page_first 2417
_journal_page_last 2420
_journal_paper_doi 10.1021/ol900576a
_journal_volume 11
_journal_year 2009
_chemical_formula_sum 'C19 H17 N O3'
_chemical_formula_weight 307.34
_chemical_name_systematic
; 
 ? 
;
_space_group_IT_number 2
_symmetry_cell_setting triclinic
_symmetry_space_group_name_Hall '-P 1'
_symmetry_space_group_name_H-M 'P -1'
_atom_sites_solution_hydrogens geom
_atom_sites_solution_primary direct
_atom_sites_solution_secondary difmap
_audit_creation_method SHELXL-97
_cell_angle_alpha 71.02(3)
_cell_angle_beta 75.69(3)
_cell_angle_gamma 74.48(3)
_cell_formula_units_Z 2
_cell_length_a 7.7578(16)
_cell_length_b 10.497(2)
_cell_length_c 10.791(2)
_cell_measurement_reflns_used 2369
_cell_measurement_temperature 113(2)
_cell_measurement_theta_max 27.9
_cell_measurement_theta_min 2.8
_cell_volume 788.2(3)
_computing_cell_refinement crystalclear
_computing_data_collection crystalclear
_computing_data_reduction crystalclear
_computing_molecular_graphics 'Bruker SHELXTL'
_computing_publication_material 'Bruker SHELXTL'
_computing_structure_refinement 'SHELXL-97 (Sheldrick, 1997)'
_computing_structure_solution 'SHELXS-97 (Sheldrick, 1990)'
_diffrn_ambient_temperature 113(2)
_diffrn_detector_area_resol_mean 7.31
_diffrn_measured_fraction_theta_full 0.984
_diffrn_measured_fraction_theta_max 0.984
_diffrn_measurement_device_type 'rigaku saturn'
_diffrn_measurement_method '\w and \f scans'
_diffrn_radiation_monochromator confocal
_diffrn_radiation_source 'rotating anode'
_diffrn_radiation_type MoK\a
_diffrn_radiation_wavelength 0.71073
_diffrn_reflns_av_R_equivalents 0.0217
_diffrn_reflns_av_sigmaI/netI 0.0327
_diffrn_reflns_limit_h_max 9
_diffrn_reflns_limit_h_min -8
_diffrn_reflns_limit_k_max 9
_diffrn_reflns_limit_k_min -12
_diffrn_reflns_limit_l_max 12
_diffrn_reflns_limit_l_min -12
_diffrn_reflns_number 4529
_diffrn_reflns_theta_full 25.01
_diffrn_reflns_theta_max 25.01
_diffrn_reflns_theta_min 2.77
_diffrn_standards_decay_% 0
_diffrn_standards_interval_count 0
_diffrn_standards_interval_time 0
_diffrn_standards_number 0
_exptl_absorpt_coefficient_mu 0.088
_exptl_absorpt_correction_T_max 0.9965
_exptl_absorpt_correction_T_min 0.9792
_exptl_absorpt_correction_type multi-scan
_exptl_absorpt_process_details crystalclear
_exptl_crystal_density_diffrn 1.295
_exptl_crystal_density_method 'not measured'
_exptl_crystal_F_000 324
_exptl_crystal_size_max 0.24
_exptl_crystal_size_mid 0.18
_exptl_crystal_size_min 0.04
_refine_diff_density_max 0.211
_refine_diff_density_min -0.188
_refine_diff_density_rms 0.037
_refine_ls_extinction_method none
_refine_ls_goodness_of_fit_ref 1.073
_refine_ls_hydrogen_treatment mixed
_refine_ls_matrix_type full
_refine_ls_number_parameters 214
_refine_ls_number_reflns 2741
_refine_ls_number_restraints 0
_refine_ls_restrained_S_all 1.073
_refine_ls_R_factor_all 0.0428
_refine_ls_R_factor_gt 0.0367
_refine_ls_shift/su_max 0.000
_refine_ls_shift/su_mean 0.000
_refine_ls_structure_factor_coef Fsqd
_refine_ls_weighting_details 'calc w=1/[\s^2^(Fo^2^)+(0.0628P)^2^+0.0842P] where P=(Fo^2^+2Fc^2^)/3'
_refine_ls_weighting_scheme calc
_refine_ls_wR_factor_gt 0.0984
_refine_ls_wR_factor_ref 0.1026
_reflns_number_gt 2353
_reflns_number_total 2741
_reflns_threshold_expression >2sigma(I)
_cod_data_source_file ol900576a_si_002.cif
_cod_data_source_block r80615e
_cod_depositor_comments
;
The following automatic conversions were performed:

'_symmetry_cell_setting' value 'Triclinic' changed to 'triclinic'
according to /home/saulius/struct/CIF-dictionaries/cif_core.dic
dictionary named 'cif_core.dic' version 2.4.2 from 2011-04-26.

Automatic conversion script
Id: cif_fix_values 1715 2011-07-08 13:25:40Z adriana 
;
_cod_original_sg_symbol_H-M P-1
_cod_database_code 1503902

loop_
_symmetry_equiv_pos_as_xyz
'x, y, z'
'-x, -y, -z'

loop_
_atom_site_label
_atom_site_type_symbol
_atom_site_fract_x
_atom_site_fract_y
_atom_site_fract_z
_atom_site_U_iso_or_equiv
_atom_site_adp_type
_atom_site_occupancy
_atom_site_symmetry_multiplicity
_atom_site_calc_flag
_atom_site_refinement_flags
O1 O 0.39500(13) 0.51457(10) 0.15412(9) 0.0303(3) Uani 1 1 d .
O2 O 0.41291(11) 0.58985(9) 0.32039(8) 0.0218(2) Uani 1 1 d .
O3 O 0.81806(12) 0.73497(10) 0.33754(9) 0.0306(3) Uani 1 1 d .
N1 N 0.71021(14) 0.60235(11) 0.00958(10) 0.0204(3) Uani 1 1 d .
C1 C 0.63023(16) 0.62745(12) 0.12927(12) 0.0191(3) Uani 1 1 d .
C2 C 0.73121(16) 0.69796(12) 0.16158(12) 0.0186(3) Uani 1 1 d .
C3 C 0.88293(16) 0.71513(12) 0.05564(12) 0.0192(3) Uani 1 1 d .
C4 C 1.02996(17) 0.77934(13) 0.02867(13) 0.0227(3) Uani 1 1 d .
H4 H 1.0446 0.8211 0.0904 0.027 Uiso 1 1 calc R
C5 C 1.15289(17) 0.78147(13) -0.08770(13) 0.0247(3) Uani 1 1 d .
C6 C 1.12998(17) 0.71804(13) -0.17785(13) 0.0250(3) Uani 1 1 d .
H6 H 1.2170 0.7191 -0.2573 0.030 Uiso 1 1 calc R
C7 C 0.98766(17) 0.65519(13) -0.15533(13) 0.0232(3) Uani 1 1 d .
H7 H 0.9741 0.6135 -0.2174 0.028 Uiso 1 1 calc R
C8 C 0.86340(16) 0.65480(12) -0.03760(12) 0.0191(3) Uani 1 1 d .
C9 C 1.31054(19) 0.85081(16) -0.12164(15) 0.0357(4) Uani 1 1 d .
H9A H 1.3027 0.8958 -0.0533 0.054 Uiso 1 1 calc R
H9B H 1.3078 0.9199 -0.2083 0.054 Uiso 1 1 calc R
H9C H 1.4242 0.7822 -0.1256 0.054 Uiso 1 1 calc R
C10 C 0.69667(17) 0.75381(13) 0.27658(12) 0.0206(3) Uani 1 1 d .
C11 C 0.51733(16) 0.84234(12) 0.31052(12) 0.0191(3) Uani 1 1 d .
C12 C 0.46791(18) 0.86671(13) 0.43439(13) 0.0236(3) Uani 1 1 d .
H12 H 0.5451 0.8226 0.4987 0.028 Uiso 1 1 calc R
C13 C 0.30697(18) 0.95480(14) 0.46465(14) 0.0280(3) Uani 1 1 d .
H13 H 0.2727 0.9704 0.5501 0.034 Uiso 1 1 calc R
C14 C 0.19533(19) 1.02043(14) 0.37104(14) 0.0294(3) Uani 1 1 d .
H14 H 0.0852 1.0820 0.3919 0.035 Uiso 1 1 calc R
C15 C 0.24313(19) 0.99694(14) 0.24761(14) 0.0277(3) Uani 1 1 d .
H15 H 0.1659 1.0419 0.1834 0.033 Uiso 1 1 calc R
C16 C 0.40362(17) 0.90788(13) 0.21717(13) 0.0223(3) Uani 1 1 d .
H16 H 0.4364 0.8914 0.1321 0.027 Uiso 1 1 calc R
C17 C 0.46860(16) 0.57161(12) 0.20046(12) 0.0195(3) Uani 1 1 d .
C18 C 0.24232(17) 0.54931(14) 0.39266(13) 0.0246(3) Uani 1 1 d .
H18A H 0.2592 0.4478 0.4227 0.030 Uiso 1 1 calc R
H18B H 0.1491 0.5862 0.3347 0.030 Uiso 1 1 calc R
C19 C 0.18448(19) 0.60673(16) 0.50929(14) 0.0328(4) Uani 1 1 d .
H19A H 0.2794 0.5714 0.5644 0.049 Uiso 1 1 calc R
H19B H 0.0713 0.5791 0.5621 0.049 Uiso 1 1 calc R
H19C H 0.1647 0.7074 0.4781 0.049 Uiso 1 1 calc R
H1 H 0.668(2) 0.5535(17) -0.0309(16) 0.036(4) Uiso 1 1 d .

loop_
_atom_site_aniso_label
_atom_site_aniso_U_11
_atom_site_aniso_U_22
_atom_site_aniso_U_33
_atom_site_aniso_U_23
_atom_site_aniso_U_13
_atom_site_aniso_U_12
O1 0.0300(5) 0.0402(6) 0.0291(5) -0.0173(4) 0.0015(4) -0.0177(5)
O2 0.0213(5) 0.0271(5) 0.0187(5) -0.0070(4) 0.0012(4) -0.0114(4)
O3 0.0245(5) 0.0430(6) 0.0281(5) -0.0139(4) -0.0097(4) -0.0037(4)
N1 0.0220(5) 0.0203(5) 0.0190(6) -0.0062(4) -0.0011(4) -0.0060(4)
C1 0.0187(6) 0.0187(6) 0.0181(6) -0.0046(5) -0.0020(5) -0.0026(5)
C2 0.0183(6) 0.0180(6) 0.0175(6) -0.0026(5) -0.0041(5) -0.0023(5)
C3 0.0192(6) 0.0171(6) 0.0184(6) -0.0019(5) -0.0037(5) -0.0024(5)
C4 0.0223(6) 0.0228(6) 0.0213(7) -0.0017(5) -0.0056(5) -0.0057(5)
C5 0.0209(6) 0.0237(6) 0.0239(7) 0.0017(5) -0.0055(5) -0.0043(5)
C6 0.0229(7) 0.0238(7) 0.0195(7) -0.0005(5) 0.0018(5) -0.0021(5)
C7 0.0259(7) 0.0200(6) 0.0205(7) -0.0051(5) -0.0013(5) -0.0028(5)
C8 0.0194(6) 0.0157(6) 0.0188(6) -0.0026(5) -0.0020(5) -0.0022(5)
C9 0.0282(8) 0.0447(9) 0.0311(8) 0.0005(7) -0.0041(6) -0.0170(7)
C10 0.0226(6) 0.0207(6) 0.0180(6) -0.0013(5) -0.0036(5) -0.0085(5)
C11 0.0215(6) 0.0172(6) 0.0195(6) -0.0040(5) -0.0022(5) -0.0083(5)
C12 0.0279(7) 0.0244(7) 0.0206(7) -0.0051(5) -0.0048(5) -0.0096(6)
C13 0.0330(7) 0.0284(7) 0.0227(7) -0.0101(6) 0.0033(6) -0.0098(6)
C14 0.0273(7) 0.0244(7) 0.0317(8) -0.0086(6) 0.0010(6) -0.0022(6)
C15 0.0274(7) 0.0244(7) 0.0274(7) -0.0030(6) -0.0072(6) -0.0021(6)
C16 0.0255(7) 0.0215(6) 0.0198(6) -0.0050(5) -0.0029(5) -0.0066(5)
C17 0.0204(6) 0.0191(6) 0.0190(6) -0.0054(5) -0.0036(5) -0.0035(5)
C18 0.0213(7) 0.0307(7) 0.0224(7) -0.0065(6) 0.0034(5) -0.0141(6)
C19 0.0302(8) 0.0447(8) 0.0267(8) -0.0146(6) 0.0076(6) -0.0189(7)

loop_
_atom_type_symbol
_atom_type_description
_atom_type_scat_dispersion_real
_atom_type_scat_dispersion_imag
_atom_type_scat_source
C C 0.0033 0.0016 'International Tables Vol C Tables 4.2.6.8 and 6.1.1.4'
H H 0.0000 0.0000 'International Tables Vol C Tables 4.2.6.8 and 6.1.1.4'
N N 0.0061 0.0033 'International Tables Vol C Tables 4.2.6.8 and 6.1.1.4'
O O 0.0106 0.0060 'International Tables Vol C Tables 4.2.6.8 and 6.1.1.4'

loop_
_geom_angle_atom_site_label_1
_geom_angle_atom_site_label_2
_geom_angle_atom_site_label_3
_geom_angle
C17 O2 C18 116.10(10)
C8 N1 C1 109.31(11)
C8 N1 H1 125.8(10)
C1 N1 H1 124.8(10)
N1 C1 C2 109.57(12)
N1 C1 C17 117.73(11)
C2 C1 C17 132.60(12)
C1 C2 C3 106.33(11)
C1 C2 C10 130.07(11)
C3 C2 C10 123.55(11)
C4 C3 C8 119.22(12)
C4 C3 C2 134.03(12)
C8 C3 C2 106.72(11)
C5 C4 C3 119.49(13)
C5 C4 H4 120.3
C3 C4 H4 120.3
C4 C5 C6 119.57(13)
C4 C5 C9 121.33(13)
C6 C5 C9 119.09(13)
C7 C6 C5 122.58(12)
C7 C6 H6 118.7
C5 C6 H6 118.7
C6 C7 C8 117.22(12)
C6 C7 H7 121.4
C8 C7 H7 121.4
N1 C8 C7 130.03(12)
N1 C8 C3 108.06(11)
C7 C8 C3 121.91(12)
C5 C9 H9A 109.5
C5 C9 H9B 109.5
H9A C9 H9B 109.5
C5 C9 H9C 109.5
H9A C9 H9C 109.5
H9B C9 H9C 109.5
O3 C10 C2 120.10(11)
O3 C10 C11 120.23(12)
C2 C10 C11 119.50(11)
C12 C11 C16 119.40(12)
C12 C11 C10 119.40(11)
C16 C11 C10 121.08(12)
C13 C12 C11 120.13(12)
C13 C12 H12 119.9
C11 C12 H12 119.9
C12 C13 C14 120.15(13)
C12 C13 H13 119.9
C14 C13 H13 119.9
C15 C14 C13 120.19(12)
C15 C14 H14 119.9
C13 C14 H14 119.9
C14 C15 C16 119.87(13)
C14 C15 H15 120.1
C16 C15 H15 120.1
C15 C16 C11 120.24(12)
C15 C16 H16 119.9
C11 C16 H16 119.9
O1 C17 O2 123.94(12)
O1 C17 C1 123.28(12)
O2 C17 C1 112.78(11)
O2 C18 C19 107.10(10)
O2 C18 H18A 110.3
C19 C18 H18A 110.3
O2 C18 H18B 110.3
C19 C18 H18B 110.3
H18A C18 H18B 108.5
C18 C19 H19A 109.5
C18 C19 H19B 109.5
H19A C19 H19B 109.5
C18 C19 H19C 109.5
H19A C19 H19C 109.5
H19B C19 H19C 109.5

loop_
_geom_bond_atom_site_label_1
_geom_bond_atom_site_label_2
_geom_bond_distance
O1 C17 1.2056(16)
O2 C17 1.3186(15)
O2 C18 1.4546(15)
O3 C10 1.2168(15)
N1 C8 1.3577(17)
N1 C1 1.3639(16)
N1 H1 0.930(17)
C1 C2 1.3771(18)
C1 C17 1.4595(18)
C2 C3 1.4280(18)
C2 C10 1.4766(17)
C3 C4 1.4000(18)
C3 C8 1.4062(18)
C4 C5 1.374(2)
C4 H4 0.9500
C5 C6 1.411(2)
C5 C9 1.4970(19)
C6 C7 1.366(2)
C6 H6 0.9500
C7 C8 1.3916(18)
C7 H7 0.9500
C9 H9A 0.9800
C9 H9B 0.9800
C9 H9C 0.9800
C10 C11 1.4869(18)
C11 C12 1.3841(18)
C11 C16 1.3892(18)
C12 C13 1.3775(19)
C12 H12 0.9500
C13 C14 1.381(2)
C13 H13 0.9500
C14 C15 1.3757(19)
C14 H14 0.9500
C15 C16 1.3809(19)
C15 H15 0.9500
C16 H16 0.9500
C18 C19 1.4894(19)
C18 H18A 0.9900
C18 H18B 0.9900
C19 H19A 0.9800
C19 H19B 0.9800
C19 H19C 0.9800

loop_
_geom_hbond_atom_site_label_D
_geom_hbond_atom_site_label_H
_geom_hbond_atom_site_label_A
_geom_hbond_distance_DH
_geom_hbond_distance_HA
_geom_hbond_distance_DA
_geom_hbond_angle_DHA
_geom_hbond_site_symmetry_A
N1 H1 O1 0.930(17) 1.910(18) 2.8198(16) 165.5(15) 2_665

loop_
_geom_torsion_atom_site_label_1
_geom_torsion_atom_site_label_2
_geom_torsion_atom_site_label_3
_geom_torsion_atom_site_label_4
_geom_torsion
C8 N1 C1 C2 0.27(13)
C8 N1 C1 C17 -176.41(10)
N1 C1 C2 C3 -0.74(13)
C17 C1 C2 C3 175.26(12)
N1 C1 C2 C10 176.78(11)
C17 C1 C2 C10 -7.2(2)
C1 C2 C3 C4 178.48(13)
C10 C2 C3 C4 0.8(2)
C1 C2 C3 C8 0.92(13)
C10 C2 C3 C8 -176.80(10)
C8 C3 C4 C5 -0.43(17)
C2 C3 C4 C5 -177.76(12)
C3 C4 C5 C6 -0.48(18)
C3 C4 C5 C9 179.06(11)
C4 C5 C6 C7 0.92(19)
C9 C5 C6 C7 -178.63(12)
C5 C6 C7 C8 -0.38(18)
C1 N1 C8 C7 -179.40(12)
C1 N1 C8 C3 0.33(13)
C6 C7 C8 N1 179.12(12)
C6 C7 C8 C3 -0.57(18)
C4 C3 C8 N1 -178.77(10)
C2 C3 C8 N1 -0.77(13)
C4 C3 C8 C7 0.99(17)
C2 C3 C8 C7 178.98(11)
C1 C2 C10 O3 133.91(14)
C3 C2 C10 O3 -48.95(17)
C1 C2 C10 C11 -50.93(18)
C3 C2 C10 C11 126.21(13)
O3 C10 C11 C12 -20.67(18)
C2 C10 C11 C12 164.18(11)
O3 C10 C11 C16 155.25(13)
C2 C10 C11 C16 -19.90(18)
C16 C11 C12 C13 0.26(19)
C10 C11 C12 C13 176.25(11)
C11 C12 C13 C14 -0.8(2)
C12 C13 C14 C15 0.8(2)
C13 C14 C15 C16 -0.3(2)
C14 C15 C16 C11 -0.3(2)
C12 C11 C16 C15 0.26(19)
C10 C11 C16 C15 -175.66(12)
C18 O2 C17 O1 -6.14(17)
C18 O2 C17 C1 174.12(9)
N1 C1 C17 O1 -6.11(18)
C2 C1 C17 O1 178.15(13)
N1 C1 C17 O2 173.63(10)
C2 C1 C17 O2 -2.11(19)
C17 O2 C18 C19 -167.47(10)
